data_2002035
loop_
_publ_author_name
'Caira, M. R.'
'Nassimbeni, L. R.'
'Stephen, A. M.'
'Van Schalkwyk, T. G. D.'

_publ_section_title
;
 Geometry of the iminium moiety. IV. Structure of
 4,5-dihydro-3,5,5-trimethylpyrazolium aquapentachlorostannate
 monohydrate
;
_journal_issue 1
_journal_name_full 'Acta Crystallographica Section C'
_journal_page_first 26
_journal_page_last 30
_journal_paper_doi 10.1107/S0108270192005146
_journal_volume 49
_journal_year 1993
_chemical_formula_sum 'C6 H17 Cl5 N2 O2 Sn'
_chemical_formula_weight 469.2
_space_group_IT_number 14
_space_group_name_Hall '-P 2yn'
_space_group_name_H-M_alt 'P 1 21/n 1'
_symmetry_cell_setting monoclinic
_symmetry_space_group_name_H-M 'P 1 21/n 1'
_cell_angle_alpha 90
_cell_angle_beta 96.180(10)
_cell_angle_gamma 90
_cell_formula_units_Z 4
_cell_length_a 10.7880(10)
_cell_length_b 18.5600(10)
_cell_length_c 8.1580(10)
_cell_volume 1623.9(3)
_diffrn_radiation_type Mo
_diffrn_radiation_wavelength 0.71069
_exptl_absorpt_coefficient_mu 2.41
_exptl_crystal_density_diffrn 1.919
_exptl_crystal_density_meas 1.920(10)
_exptl_crystal_F_000 920
_cod_data_source_file ge0302.cif
_cod_data_source_block ge0302_structure_1_of_1
_cod_original_cell_volume 1624.0(3)
_cod_original_sg_symbol_H-M 'P 21/n'
_cod_original_formula_sum 'C6 H17 Cl5 N2 O2 Sn1'
_cod_database_code 2002035

loop_
_space_group_symop_id
_space_group_symop_operation_xyz
1 x,y,z
2 -x+1/2,y+1/2,-z+1/2
3 -x,-y,-z
4 x+1/2,-y+1/2,z+1/2

loop_
_atom_site_label
_atom_site_fract_x
_atom_site_fract_y
_atom_site_fract_z
_atom_site_U_iso_or_equiv
Sn(1) .21950(10) .10350(10) .24510(10) .0350(10)
Cl(1) .05710(10) .12260(10) .42360(10) .0440(10)
Cl(2) .35180(10) .06350(10) .0465(2) .0570(10)
Cl(3) .07720(10) .15250(10) .02060(10) .0590(10)
Cl(4) .34240(10) .0464(2) .4646(2) .0690(10)
Cl(5) .31860(10) .21690(10) .2895(2) .0590(10)
O(1) .1246(3) .0019(2) .1930(5) .0570(10)
O(2) .1209(3) .0148(2) .7537(4) .0500(10)
N(1) .8099(3) .1264(2) .1323(4) .0410(10)
N(2) .7593(3) .1071(2) -.0336(4) .0390(10)
C(3) .6571(3) .1403(2) -.0669(5) .0390(10)
C(4) .6199(3) .1881(2) .0643(5) .0430(10)
C(5) .7208(3) .1780(2) .2094(5) .0430(10)
C(6) .5822(4) .1313(3) -.2280(6) .058(2)
C(7) .7914(5) .2467(3) .2551(7) .068(2)
C(8) .6736(6) .1397(4) .3540(8) .091(3)
H(11) .042(2) -.013(2) .219(5) ?
H(12) .163(4) -.035(2) .128(6) ?
H(21) .124(7) .028(4) .637(3) ?
H(22) .182(5) .046(3) .822(6) ?
H(1N) .8238(3) .0818(2) .2007(4) ?
H(2N) .8913(3) .1514(2) .1259(4) ?
H(41) .6169(3) .2395(2) .0269(5) ?
H(42) .5364(3) .1738(2) .0961(5) ?
H(61) .4932(4) .1183(3) -.2195(6) ?
H(62) .6217(4) .0935(3) -.2927(6) ?
H(63) .5860(4) .1789(3) -.2850(6) ?
H(71) .7276(5) .2790(3) .2971(7) ?
H(72) .8281(5) .2710(3) .1621(7) ?
H(73) .8588(5) .2364(3) .3459(7) ?
H(81) .6147(6) .1722(4) .4052(8) ?
H(82) .7455(6) .1276(4) .4373(8) ?
H(83) .6294(6) .0945(4) .3156(8) ?

loop_
_geom_angle_atom_site_label_1
_geom_angle_atom_site_label_2
_geom_angle_atom_site_label_3
_geom_angle
Cl(5) Sn(1) O(1) 177.20(10)
Cl(4) Sn(1) O(1) 88.50(10)
Cl(4) Sn(1) Cl(5) 94.30(10)
Cl(3) Sn(1) O(1) 86.10(10)
Cl(3) Sn(1) Cl(5) 91.20(10)
Cl(3) Sn(1) Cl(4) 174.10(10)
Cl(2) Sn(1) O(1) 84.30(10)
Cl(2) Sn(1) Cl(5) 95.00(10)
Cl(2) Sn(1) Cl(4) 92.70(10)
Cl(2) Sn(1) Cl(3) 88.9000
Cl(1) Sn(1) O(1) 83.60(10)
Cl(1) Sn(1) Cl(5) 97.00(10)
Cl(1) Sn(1) Cl(4) 89.60(10)
Cl(1) Sn(1) Cl(3) 87.70(10)
Cl(1) Sn(1) Cl(2) 167.60(10)
N(2) N(1) C(5) 110.3(3)
N(1) N(2) C(3) 108.2(3)
N(2) C(3) C(6) 121.1(4)
N(2) C(3) C(4) 115.8(3)
C(4) C(3) C(6) 123.2(3)
C(3) C(4) C(5) 105.1(3)
N(1) C(5) C(4) 100.6(3)
C(4) C(5) C(8) 113.0(4)
C(4) C(5) C(7) 112.6(4)
N(1) C(5) C(8) 107.7(4)
N(1) C(5) C(7) 107.8(3)
C(7) C(5) C(8) 114.0(4)

loop_
_geom_bond_atom_site_label_1
_geom_bond_atom_site_label_2
_geom_bond_distance
Sn(1) Cl(1) 2.4220(10)
Sn(1) Cl(2) 2.3900(10)
Sn(1) Cl(3) 2.4360(10)
Sn(1) Cl(4) 2.361(2)
Sn(1) Cl(5) 2.371(2)
Sn(1) O(1) 2.166(4)
N(1) N(2) 1.449(5)
N(1) C(5) 1.539(5)
N(2) C(3) 1.267(5)
C(3) C(4) 1.479(6)
C(3) C(6) 1.476(6)
C(4) C(5) 1.531(5)
C(5) C(7) 1.511(7)
C(5) C(8) 1.511(8)
